data_4332668
loop_
_publ_author_name
'Chen, Jin-Xiang'
'Zhang, Wen-Hua'
'Tang, Xiao-Yan'
'Ren, Zhi-Gang'
'Li, Hong-Xi'
'Zhang, Yong'
'Lang, Jian-Ping'

_publ_section_title
;
 Toward Rational Construction of Gold, Gold&#x2212;Silver, and
 Gold&#x2212;Mercury String Complexes:&#x00A0; Syntheses, Structures, and
 Properties of [Au(Tab)2]2L2(L = I and PF6), {[(Tab)2M][Au(CN)2]}2(M = Au
 and Ag), and {[Hg(Tab)2][Au(CN)2]2} [Tab =
 4-(Trimethylammonio)benzenethiolate]
;
_journal_issue 19
_journal_name_full 'Inorganic Chemistry'
_journal_page_first 7671
_journal_page_last 7680
_journal_paper_doi 10.1021/ic060655m
_journal_volume 45
_journal_year 2006
_chemical_formula_moiety 'C18 H26 Au N2 S2, F6 P'
_chemical_formula_sum 'C36 H52 Au2 F12 N4 P2 S4'
_chemical_formula_weight 1352.93
_chemical_name_systematic
; 
 ? 
;
_space_group_IT_number 15
_symmetry_cell_setting monoclinic
_symmetry_space_group_name_Hall '-C 2yc'
_symmetry_space_group_name_H-M 'C 1 2/c 1'
_atom_sites_solution_hydrogens geom
_atom_sites_solution_primary direct
_atom_sites_solution_secondary difmap
_audit_creation_method SHELXL-97
_cell_angle_alpha 90.00
_cell_angle_beta 121.713(2)
_cell_angle_gamma 90.00
_cell_formula_units_Z 4
_cell_length_a 30.225(3)
_cell_length_b 8.5291(7)
_cell_length_c 20.0928(19)
_cell_measurement_reflns_used 9603
_cell_measurement_temperature 193(2)
_cell_measurement_theta_max 27.5
_cell_measurement_theta_min 3.1
_cell_volume 4406.4(7)
_computing_structure_refinement 'SHELXL-97 (Sheldrick, 1997)'
_computing_structure_solution 'SHELXS-97 (Sheldrick, 1990)'
_diffrn_ambient_temperature 193(2)
_diffrn_measured_fraction_theta_full 0.994
_diffrn_measured_fraction_theta_max 0.994
_diffrn_measurement_device_type 'Rigaku Mercury'
_diffrn_measurement_method /w
_diffrn_radiation_monochromator graphite
_diffrn_radiation_source 'fine-focus sealed tube'
_diffrn_radiation_type MoK\a
_diffrn_radiation_wavelength 0.71070
_diffrn_reflns_av_R_equivalents 0.0372
_diffrn_reflns_av_sigmaI/netI 0.0296
_diffrn_reflns_limit_h_max 39
_diffrn_reflns_limit_h_min -39
_diffrn_reflns_limit_k_max 10
_diffrn_reflns_limit_k_min -11
_diffrn_reflns_limit_l_max 24
_diffrn_reflns_limit_l_min -26
_diffrn_reflns_number 23586
_diffrn_reflns_theta_full 27.47
_diffrn_reflns_theta_max 27.47
_diffrn_reflns_theta_min 3.33
_diffrn_standards_decay_% 0
_diffrn_standards_interval_count 0
_diffrn_standards_interval_time 0
_diffrn_standards_number 0
_exptl_absorpt_coefficient_mu 6.998
_exptl_absorpt_correction_T_max 0.1811
_exptl_absorpt_correction_T_min 0.1508
_exptl_absorpt_correction_type multi-scan
_exptl_absorpt_process_details 'Jacobson, R. (1998) Private communication'
_exptl_crystal_colour colorless
_exptl_crystal_density_diffrn 2.039
_exptl_crystal_density_method 'not measured'
_exptl_crystal_description sheet
_exptl_crystal_F_000 2624
_exptl_crystal_size_max 0.28
_exptl_crystal_size_mid 0.25
_exptl_crystal_size_min 0.24
_refine_diff_density_max 0.884
_refine_diff_density_min -0.697
_refine_diff_density_rms 0.126
_refine_ls_extinction_method none
_refine_ls_goodness_of_fit_ref 1.133
_refine_ls_hydrogen_treatment constr
_refine_ls_matrix_type full
_refine_ls_number_parameters 279
_refine_ls_number_reflns 5020
_refine_ls_number_restraints 0
_refine_ls_restrained_S_all 1.133
_refine_ls_R_factor_all 0.0302
_refine_ls_R_factor_gt 0.0277
_refine_ls_shift/su_max 0.001
_refine_ls_shift/su_mean 0.000
_refine_ls_structure_factor_coef Fsqd
_refine_ls_weighting_details 'calc w=1/[\s^2^(Fo^2^)+(0.0324P)^2^+5.9696P] where P=(Fo^2^+2Fc^2^)/3'
_refine_ls_weighting_scheme calc
_refine_ls_wR_factor_gt 0.0658
_refine_ls_wR_factor_ref 0.0671
_reflns_number_gt 4745
_reflns_number_total 5020
_reflns_threshold_expression >2sigma(I)
_cod_data_source_file ic060655msup2.cif
_cod_data_source_block a
_cod_depositor_comments
;
The following automatic conversions were performed:

'_refine_ls_hydrogen_treatment' value 'CONSTR' changed to 'constr'
according to /home/saulius/struct/CIF-dictionaries/cif_core.dic
dictionary named 'cif_core.dic' version 2.4.2 from 2011-04-26.

Automatic conversion script
Id: cif_fix_values 1891 2012-01-12 08:04:46Z andrius 
;
_cod_original_cell_volume 4406.3(7)
_cod_original_sg_symbol_H-M ' C 2/c'
_cod_database_code 4332668

loop_
_symmetry_equiv_pos_as_xyz
'x, y, z'
'-x, y, -z+1/2'
'x+1/2, y+1/2, z'
'-x+1/2, y+1/2, -z+1/2'
'-x, -y, -z'
'x, -y, z-1/2'
'-x+1/2, -y+1/2, -z'
'x+1/2, -y+1/2, z-1/2'

loop_
_atom_site_label
_atom_site_type_symbol
_atom_site_fract_x
_atom_site_fract_y
_atom_site_fract_z
_atom_site_U_iso_or_equiv
_atom_site_adp_type
_atom_site_occupancy
_atom_site_symmetry_multiplicity
_atom_site_calc_flag
_atom_site_refinement_flags
Au1 Au 0.5000 0.90404(2) 0.2500 0.02343(7) Uani 1 2 d S
Au2 Au 0.5000 0.55059(2) 0.2500 0.02337(7) Uani 1 2 d S
S1 S 0.56596(4) 0.91015(11) 0.37967(5) 0.0314(2) Uani 1 1 d .
S2 S 0.51407(4) 0.56233(11) 0.14796(6) 0.0307(2) Uani 1 1 d .
P1 P 0.71038(4) 0.46237(11) 0.12719(6) 0.0291(2) Uani 1 1 d .
F1 F 0.71448(15) 0.3195(4) 0.17974(18) 0.0703(9) Uani 1 1 d .
F2 F 0.67140(12) 0.3651(4) 0.05130(16) 0.0648(8) Uani 1 1 d .
F3 F 0.75031(13) 0.5594(4) 0.20238(16) 0.0691(9) Uani 1 1 d .
F4 F 0.75803(11) 0.3963(3) 0.1225(2) 0.0642(8) Uani 1 1 d .
F5 F 0.66382(12) 0.5307(4) 0.1325(2) 0.0665(9) Uani 1 1 d .
F6 F 0.70656(10) 0.6073(3) 0.07408(15) 0.0520(7) Uani 1 1 d .
N1 N 0.68350(11) 1.4795(3) 0.37222(17) 0.0253(6) Uani 1 1 d .
N2 N 0.60381(11) -0.0463(3) 0.11261(17) 0.0245(6) Uani 1 1 d .
C1 C 0.60137(14) 1.0800(4) 0.3823(2) 0.0256(7) Uani 1 1 d .
C2 C 0.58774(15) 1.2303(4) 0.3920(2) 0.0265(8) Uani 1 1 d .
H2 H 0.5595 1.2436 0.3997 0.032 Uiso 1 1 calc R
C3 C 0.61450(13) 1.3606(4) 0.39065(19) 0.0252(7) Uani 1 1 d .
H3 H 0.6047 1.4624 0.3975 0.030 Uiso 1 1 calc R
C4 C 0.65521(13) 1.3425(4) 0.37947(19) 0.0233(7) Uani 1 1 d .
C5 C 0.67133(15) 1.1942(5) 0.3733(2) 0.0307(8) Uani 1 1 d .
H5 H 0.7004 1.1813 0.3675 0.037 Uiso 1 1 calc R
C6 C 0.64454(16) 1.0653(4) 0.3756(2) 0.0321(9) Uani 1 1 d .
H6 H 0.6560 0.9635 0.3724 0.039 Uiso 1 1 calc R
C7 C 0.65883(17) 1.6319(5) 0.3724(3) 0.0433(10) Uani 1 1 d .
H7A H 0.6223 1.6325 0.3295 0.065 Uiso 1 1 calc R
H7B H 0.6773 1.7187 0.3656 0.065 Uiso 1 1 calc R
H7C H 0.6607 1.6440 0.4224 0.065 Uiso 1 1 calc R
C8 C 0.73902(14) 1.4807(5) 0.4388(2) 0.0370(9) Uani 1 1 d .
H8A H 0.7402 1.4847 0.4885 0.055 Uiso 1 1 calc R
H8B H 0.7567 1.5729 0.4345 0.055 Uiso 1 1 calc R
H8C H 0.7565 1.3854 0.4371 0.055 Uiso 1 1 calc R
C9 C 0.68202(18) 1.4701(6) 0.2964(2) 0.0434(11) Uani 1 1 d .
H9A H 0.6997 1.3745 0.2957 0.065 Uiso 1 1 calc R
H9B H 0.6996 1.5619 0.2913 0.065 Uiso 1 1 calc R
H9C H 0.6458 1.4680 0.2527 0.065 Uiso 1 1 calc R
C10 C 0.53984(13) 0.3829(4) 0.13976(18) 0.0225(7) Uani 1 1 d .
C11 C 0.55312(13) 0.3674(4) 0.08333(19) 0.0241(7) Uani 1 1 d .
H11 H 0.5475 0.4536 0.0498 0.029 Uiso 1 1 calc R
C12 C 0.57412(15) 0.2310(4) 0.0745(2) 0.0257(8) Uani 1 1 d .
H12 H 0.5828 0.2240 0.0355 0.031 Uiso 1 1 calc R
C13 C 0.58239(12) 0.1041(4) 0.12312(19) 0.0209(7) Uani 1 1 d .
C14 C 0.56824(14) 0.1139(4) 0.17813(19) 0.0253(7) Uani 1 1 d .
H14 H 0.5728 0.0262 0.2102 0.030 Uiso 1 1 calc R
C15 C 0.54747(15) 0.2519(4) 0.1863(2) 0.0261(8) Uani 1 1 d .
H15 H 0.5382 0.2576 0.2246 0.031 Uiso 1 1 calc R
C16 C 0.64621(16) -0.0155(5) 0.0966(3) 0.0359(9) Uani 1 1 d .
H16A H 0.6317 0.0383 0.0463 0.054 Uiso 1 1 calc R
H16B H 0.6617 -0.1152 0.0949 0.054 Uiso 1 1 calc R
H16C H 0.6730 0.0506 0.1383 0.054 Uiso 1 1 calc R
C17 C 0.56093(16) -0.1380(5) 0.0463(2) 0.0371(9) Uani 1 1 d .
H17A H 0.5328 -0.1549 0.0562 0.056 Uiso 1 1 calc R
H17B H 0.5744 -0.2395 0.0420 0.056 Uiso 1 1 calc R
H17C H 0.5476 -0.0795 -0.0026 0.056 Uiso 1 1 calc R
C18 C 0.62682(17) -0.1480(5) 0.1852(2) 0.0401(10) Uani 1 1 d .
H18A H 0.6534 -0.0886 0.2303 0.060 Uiso 1 1 calc R
H18B H 0.6426 -0.2415 0.1777 0.060 Uiso 1 1 calc R
H18C H 0.5993 -0.1797 0.1943 0.060 Uiso 1 1 calc R

loop_
_atom_site_aniso_label
_atom_site_aniso_U_11
_atom_site_aniso_U_22
_atom_site_aniso_U_33
_atom_site_aniso_U_23
_atom_site_aniso_U_13
_atom_site_aniso_U_12
Au1 0.02873(11) 0.01743(11) 0.02395(10) 0.000 0.01371(8) 0.000
Au2 0.02910(11) 0.01812(11) 0.02740(11) 0.000 0.01796(9) 0.000
S1 0.0373(5) 0.0247(5) 0.0243(4) 0.0030(3) 0.0108(4) -0.0070(4)
S2 0.0458(6) 0.0220(4) 0.0361(5) 0.0050(4) 0.0298(5) 0.0054(4)
P1 0.0324(5) 0.0270(5) 0.0314(5) -0.0025(4) 0.0191(4) -0.0040(4)
F1 0.108(3) 0.0475(16) 0.0649(19) 0.0153(15) 0.0523(19) -0.0085(18)
F2 0.0684(19) 0.073(2) 0.0486(15) -0.0262(15) 0.0274(14) -0.0321(17)
F3 0.075(2) 0.069(2) 0.0430(16) -0.0198(14) 0.0167(15) -0.0258(16)
F4 0.0551(17) 0.0544(18) 0.097(2) 0.0087(16) 0.0496(17) 0.0178(14)
F5 0.0641(19) 0.066(2) 0.099(2) -0.0075(17) 0.0636(19) 0.0004(15)
F6 0.0499(15) 0.0472(16) 0.0569(16) 0.0197(13) 0.0267(13) 0.0020(12)
N1 0.0267(15) 0.0231(15) 0.0273(14) 0.0009(12) 0.0150(12) -0.0012(12)
N2 0.0265(15) 0.0208(15) 0.0256(14) -0.0001(11) 0.0132(13) 0.0000(12)
C1 0.0299(19) 0.0233(17) 0.0191(16) 0.0039(13) 0.0098(15) -0.0010(14)
C2 0.0271(19) 0.027(2) 0.0261(18) 0.0025(14) 0.0144(16) -0.0011(14)
C3 0.0284(17) 0.0182(16) 0.0267(16) 0.0007(14) 0.0129(14) 0.0000(14)
C4 0.0246(17) 0.0191(18) 0.0222(15) 0.0028(13) 0.0097(13) -0.0005(14)
C5 0.0294(19) 0.0265(18) 0.038(2) -0.0009(17) 0.0189(16) 0.0018(16)
C6 0.035(2) 0.0213(18) 0.036(2) -0.0005(15) 0.0151(17) 0.0037(15)
C7 0.046(2) 0.0207(19) 0.070(3) 0.005(2) 0.035(2) 0.0005(18)
C8 0.0270(19) 0.038(2) 0.039(2) 0.0018(18) 0.0121(17) -0.0078(17)
C9 0.052(3) 0.051(3) 0.032(2) 0.0006(19) 0.025(2) -0.013(2)
C10 0.0221(16) 0.0236(17) 0.0212(15) 0.0012(13) 0.0108(13) -0.0027(14)
C11 0.0275(17) 0.0219(17) 0.0265(16) 0.0028(14) 0.0167(14) 0.0007(15)
C12 0.031(2) 0.026(2) 0.0253(18) 0.0003(14) 0.0186(16) -0.0008(14)
C13 0.0189(15) 0.0207(17) 0.0232(16) 0.0006(13) 0.0111(13) -0.0001(13)
C14 0.0289(18) 0.0243(18) 0.0249(16) 0.0056(14) 0.0157(15) 0.0023(15)
C15 0.032(2) 0.0284(18) 0.0236(17) 0.0038(14) 0.0189(16) 0.0038(15)
C16 0.037(2) 0.030(2) 0.051(2) -0.0002(18) 0.030(2) 0.0045(17)
C17 0.038(2) 0.029(2) 0.038(2) -0.0096(17) 0.0155(18) -0.0053(17)
C18 0.051(2) 0.031(2) 0.037(2) 0.0106(18) 0.0223(19) 0.0168(19)

loop_
_atom_type_symbol
_atom_type_description
_atom_type_scat_dispersion_real
_atom_type_scat_dispersion_imag
_atom_type_scat_source
C C 0.0033 0.0016 'International Tables Vol C Tables 4.2.6.8 and 6.1.1.4'
H H 0.0000 0.0000 'International Tables Vol C Tables 4.2.6.8 and 6.1.1.4'
Au Au -2.0133 8.8022 'International Tables Vol C Tables 4.2.6.8 and 6.1.1.4'
N N 0.0061 0.0033 'International Tables Vol C Tables 4.2.6.8 and 6.1.1.4'
S S 0.1246 0.1234 'International Tables Vol C Tables 4.2.6.8 and 6.1.1.4'
P P 0.1023 0.0942 'International Tables Vol C Tables 4.2.6.8 and 6.1.1.4'
F F 0.0171 0.0103 'International Tables Vol C Tables 4.2.6.8 and 6.1.1.4'

loop_
_geom_angle_atom_site_label_1
_geom_angle_atom_site_label_2
_geom_angle_atom_site_label_3
_geom_angle
_geom_angle_site_symmetry_1
_geom_angle_site_symmetry_3
S1 Au1 S1 177.41(5) 2_655 .
S1 Au1 Au2 91.30(2) 2_655 .
S1 Au1 Au2 91.30(2) . .
S2 Au2 S2 175.02(5) . 2_655
S2 Au2 Au1 87.51(2) . .
S2 Au2 Au1 87.51(2) 2_655 .
C1 S1 Au1 101.60(11) . .
C10 S2 Au2 110.03(11) . .
F1 P1 F5 89.95(19) . .
F1 P1 F3 90.75(18) . .
F5 P1 F3 90.11(19) . .
F1 P1 F2 89.81(18) . .
F5 P1 F2 91.16(18) . .
F3 P1 F2 178.62(18) . .
F1 P1 F6 179.68(18) . .
F5 P1 F6 90.32(16) . .
F3 P1 F6 89.08(16) . .
F2 P1 F6 90.35(16) . .
F1 P1 F4 90.63(19) . .
F5 P1 F4 178.93(18) . .
F3 P1 F4 88.99(19) . .
F2 P1 F4 89.74(18) . .
F6 P1 F4 89.09(16) . .
C7 N1 C8 108.4(3) . .
C7 N1 C4 111.4(3) . .
C8 N1 C4 110.3(3) . .
C7 N1 C9 107.4(3) . .
C8 N1 C9 109.2(3) . .
C4 N1 C9 110.0(3) . .
C16 N2 C17 109.8(3) . .
C16 N2 C13 111.2(3) . .
C17 N2 C13 109.6(3) . .
C16 N2 C18 107.1(3) . .
C17 N2 C18 107.5(3) . .
C13 N2 C18 111.6(3) . .
C6 C1 C2 117.4(3) . .
C6 C1 S1 120.2(3) . .
C2 C1 S1 122.3(3) . .
C3 C2 C1 121.2(4) . .
C3 C2 H2 119.4 . .
C1 C2 H2 119.4 . .
C4 C3 C2 119.8(3) . .
C4 C3 H3 120.1 . .
C2 C3 H3 120.1 . .
C3 C4 C5 120.4(3) . .
C3 C4 N1 122.4(3) . .
C5 C4 N1 117.2(3) . .
C4 C5 C6 119.0(4) . .
C4 C5 H5 120.5 . .
C6 C5 H5 120.5 . .
C5 C6 C1 122.0(4) . .
C5 C6 H6 119.0 . .
C1 C6 H6 119.0 . .
N1 C7 H7A 109.5 . .
N1 C7 H7B 109.5 . .
H7A C7 H7B 109.5 . .
N1 C7 H7C 109.5 . .
H7A C7 H7C 109.5 . .
H7B C7 H7C 109.5 . .
N1 C8 H8A 109.5 . .
N1 C8 H8B 109.5 . .
H8A C8 H8B 109.5 . .
N1 C8 H8C 109.5 . .
H8A C8 H8C 109.5 . .
H8B C8 H8C 109.5 . .
N1 C9 H9A 109.5 . .
N1 C9 H9B 109.5 . .
H9A C9 H9B 109.5 . .
N1 C9 H9C 109.5 . .
H9A C9 H9C 109.5 . .
H9B C9 H9C 109.5 . .
C11 C10 C15 116.9(3) . .
C11 C10 S2 119.3(3) . .
C15 C10 S2 123.9(3) . .
C12 C11 C10 122.3(3) . .
C12 C11 H11 118.9 . .
C10 C11 H11 118.9 . .
C13 C12 C11 119.3(3) . .
C13 C12 H12 120.3 . .
C11 C12 H12 120.3 . .
C12 C13 C14 119.9(3) . .
C12 C13 N2 119.8(3) . .
C14 C13 N2 120.1(3) . .
C13 C14 C15 119.8(3) . .
C13 C14 H14 120.1 . .
C15 C14 H14 120.1 . .
C14 C15 C10 121.8(3) . .
C14 C15 H15 119.1 . .
C10 C15 H15 119.1 . .
N2 C16 H16A 109.5 . .
N2 C16 H16B 109.5 . .
H16A C16 H16B 109.5 . .
N2 C16 H16C 109.5 . .
H16A C16 H16C 109.5 . .
H16B C16 H16C 109.5 . .
N2 C17 H17A 109.5 . .
N2 C17 H17B 109.5 . .
H17A C17 H17B 109.5 . .
N2 C17 H17C 109.5 . .
H17A C17 H17C 109.5 . .
H17B C17 H17C 109.5 . .
N2 C18 H18A 109.5 . .
N2 C18 H18B 109.5 . .
H18A C18 H18B 109.5 . .
N2 C18 H18C 109.5 . .
H18A C18 H18C 109.5 . .
H18B C18 H18C 109.5 . .

loop_
_geom_bond_atom_site_label_1
_geom_bond_atom_site_label_2
_geom_bond_distance
_geom_bond_site_symmetry_2
Au1 S1 2.3032(9) 2_655
Au1 S1 2.3032(9) .
Au1 Au2 3.0146(3) .
Au2 S2 2.3046(9) .
Au2 S2 2.3046(9) 2_655
S1 C1 1.786(4) .
S2 C10 1.763(4) .
P1 F1 1.574(3) .
P1 F5 1.578(3) .
P1 F3 1.583(3) .
P1 F2 1.585(3) .
P1 F6 1.597(3) .
P1 F4 1.596(3) .
N1 C7 1.500(5) .
N1 C8 1.499(5) .
N1 C4 1.499(4) .
N1 C9 1.503(5) .
N2 C16 1.499(5) .
N2 C17 1.500(5) .
N2 C13 1.501(4) .
N2 C18 1.515(5) .
C1 C6 1.387(6) .
C1 C2 1.390(5) .
C2 C3 1.383(5) .
C2 H2 0.9500 .
C3 C4 1.371(5) .
C3 H3 0.9500 .
C4 C5 1.385(5) .
C5 C6 1.380(6) .
C5 H5 0.9500 .
C6 H6 0.9500 .
C7 H7A 0.9800 .
C7 H7B 0.9800 .
C7 H7C 0.9800 .
C8 H8A 0.9800 .
C8 H8B 0.9800 .
C8 H8C 0.9800 .
C9 H9A 0.9800 .
C9 H9B 0.9800 .
C9 H9C 0.9800 .
C10 C11 1.394(4) .
C10 C15 1.397(5) .
C11 C12 1.381(5) .
C11 H11 0.9500 .
C12 C13 1.390(5) .
C12 H12 0.9500 .
C13 C14 1.381(5) .
C14 C15 1.383(5) .
C14 H14 0.9500 .
C15 H15 0.9500 .
C16 H16A 0.9800 .
C16 H16B 0.9800 .
C16 H16C 0.9800 .
C17 H17A 0.9800 .
C17 H17B 0.9800 .
C17 H17C 0.9800 .
C18 H18A 0.9800 .
C18 H18B 0.9800 .
C18 H18C 0.9800 .

loop_
_geom_hbond_atom_site_label_D
_geom_hbond_atom_site_label_H
_geom_hbond_atom_site_label_A
_geom_hbond_distance_DH
_geom_hbond_distance_HA
_geom_hbond_distance_DA
_geom_hbond_angle_DHA
_geom_hbond_site_symmetry_A
C5 H5 F6 0.95 2.49 3.344(5) 149.1 4_655
C7 H7B F4 0.98 2.38 3.337(5) 164.6 4_665
C7 H7C F2 0.98 2.44 3.410(6) 171.3 6_576
C8 H8A F6 0.98 2.54 3.423(5) 150.0 6_576
C16 H16C F1 0.98 2.54 3.404(5) 147.6 .
C18 H18B F5 0.98 2.37 3.335(5) 167.5 1_545
